data_4062766
_journal_name_full Organometallics
_journal_paper_doi 10.1021/om0496232
_journal_year 2004
_chemical_formula_sum 'C16 H17.5 Cl1.5 N2 Pd'
_chemical_formula_weight 397.40
_space_group_IT_number 33
_symmetry_cell_setting orthorhombic
_symmetry_space_group_name_Hall 'P 2c -2n'
_symmetry_space_group_name_H-M 'P n a 21'
_cell_angle_alpha 90.00
_cell_angle_beta 90.00
_cell_angle_gamma 90.00
_cell_formula_units_Z 16
_cell_length_a 21.336(4)
_cell_length_b 21.469(4)
_cell_length_c 14.219(3)
_cell_measurement_temperature 150(2)
_cell_volume 6513(2)
_diffrn_ambient_temperature 150(2)
_exptl_crystal_density_diffrn 1.621
_cod_database_code 4062766

loop_
_symmetry_equiv_pos_as_xyz
'x, y, z'
'-x, -y, z+1/2'
'x+1/2, -y+1/2, z'
'-x+1/2, y+1/2, z+1/2'

loop_
_atom_site_label
_atom_site_type_symbol
_atom_site_fract_x
_atom_site_fract_y
_atom_site_fract_z
_atom_site_U_iso_or_equiv
_atom_site_adp_type
_atom_site_occupancy
_atom_site_symmetry_multiplicity
_atom_site_calc_flag
_atom_site_refinement_flags
_atom_site_disorder_assembly
_atom_site_disorder_group
Pd1 Pd 0.580057(18) 0.60152(2) 0.49961(3) 0.02711(12) Uani 1 1 d . . .
Pd2 Pd 0.826013(16) 0.38680(2) 0.18687(3) 0.02456(11) Uani 1 1 d . . .
Pd3 Pd 0.921586(18) 0.38640(2) -0.01415(3) 0.02523(11) Uani 1 1 d . . .
Pd4 Pd 0.680864(18) 0.60193(2) 0.69055(3) 0.02826(11) Uani 1 1 d . . .
Cl1 Cl 0.49937(7) 0.66658(7) 0.54633(12) 0.0356(4) Uani 1 1 d . . .
Cl2 Cl 0.88178(7) 0.31865(7) 0.28261(12) 0.0354(3) Uani 1 1 d . . .
Cl3 Cl 0.85529(7) 0.32195(7) -0.10118(12) 0.0349(3) Uani 1 1 d . . .
Cl4 Cl 0.75576(7) 0.66998(7) 0.63204(13) 0.0403(4) Uani 1 1 d . . .
Cl5 Cl 0.74066(12) 0.73268(14) 1.0060(2) 0.0937(8) Uani 1 1 d . . .
Cl6 Cl 0.84251(12) 0.76929(10) 0.88139(19) 0.0728(6) Uani 1 1 d . . .
N1 N 0.6439(2) 0.5442(2) 0.4498(4) 0.0296(11) Uani 1 1 d . . .
N2 N 0.6493(2) 0.6677(2) 0.4495(4) 0.0327(12) Uani 1 1 d . . .
H2A H 0.6302 0.7016 0.4258 0.039 Uiso 1 1 calc R . .
H2C H 0.6743 0.6797 0.4971 0.039 Uiso 1 1 calc R . .
N3 N 0.7745(2) 0.4448(2) 0.1139(3) 0.0259(10) Uani 1 1 d . . .
N4 N 0.7727(2) 0.3233(2) 0.1008(4) 0.0285(11) Uani 1 1 d . . .
H4A H 0.7949 0.3128 0.0494 0.034 Uiso 1 1 calc R . .
H4C H 0.7643 0.2883 0.1334 0.034 Uiso 1 1 calc R . .
N5 N 0.9792(2) 0.4404(2) 0.0551(3) 0.0272(11) Uani 1 1 d . . .
N6 N 0.9686(2) 0.3188(2) 0.0756(4) 0.0284(11) Uani 1 1 d . . .
H6A H 0.9451 0.3110 0.1270 0.034 Uiso 1 1 calc R . .
H6B H 0.9742 0.2828 0.0443 0.034 Uiso 1 1 calc R . .
N7 N 0.6236(2) 0.5440(2) 0.7543(4) 0.0305(12) Uani 1 1 d . . .
N8 N 0.6064(2) 0.6652(2) 0.7304(4) 0.0328(12) Uani 1 1 d . . .
H8A H 0.6227 0.7022 0.7472 0.039 Uiso 1 1 calc R . .
H8C H 0.5805 0.6714 0.6813 0.039 Uiso 1 1 calc R . .
C1 C 0.5412(3) 0.5217(3) 0.5437(4) 0.0281(13) Uani 1 1 d . . .
C2 C 0.4855(3) 0.5117(3) 0.5907(5) 0.0353(14) Uani 1 1 d . . .
H2B H 0.4595 0.5453 0.6044 0.042 Uiso 1 1 calc R . .
C3 C 0.4680(3) 0.4525(3) 0.6176(5) 0.0408(16) Uani 1 1 d . . .
H3A H 0.4303 0.4468 0.6493 0.049 Uiso 1 1 calc R . .
C4 C 0.5052(3) 0.4018(3) 0.5986(5) 0.0397(15) Uani 1 1 d . . .
H4B H 0.4929 0.3623 0.6179 0.048 Uiso 1 1 calc R . .
C5 C 0.5613(3) 0.4100(3) 0.5502(4) 0.0366(14) Uani 1 1 d . . .
H5A H 0.5862 0.3757 0.5358 0.044 Uiso 1 1 calc R . .
C6 C 0.5803(3) 0.4700(3) 0.5231(4) 0.0298(14) Uani 1 1 d . . .
C7 C 0.6371(3) 0.4833(3) 0.4692(4) 0.0336(13) Uani 1 1 d . . .
C8 C 0.6817(3) 0.4411(3) 0.4356(5) 0.0414(16) Uani 1 1 d . . .
H8B H 0.6776 0.3986 0.4467 0.050 Uiso 1 1 calc R . .
C9 C 0.7320(3) 0.4643(3) 0.3856(5) 0.0498(18) Uani 1 1 d . . .
H9A H 0.7625 0.4369 0.3639 0.060 Uiso 1 1 calc R . .
C10 C 0.7378(3) 0.5262(3) 0.3673(5) 0.0457(17) Uani 1 1 d . . .
H10A H 0.7721 0.5412 0.3339 0.055 Uiso 1 1 calc R . .
C11 C 0.6918(3) 0.5669(3) 0.3992(4) 0.0336(14) Uani 1 1 d . . .
C12 C 0.6871(3) 0.6360(3) 0.3750(5) 0.0384(15) Uani 1 1 d . . .
C13 C 0.7516(3) 0.6667(3) 0.3661(5) 0.0435(17) Uani 1 1 d . . .
H13A H 0.7465 0.7098 0.3500 0.065 Uiso 1 1 calc R . .
H13B H 0.7752 0.6461 0.3178 0.065 Uiso 1 1 calc R . .
H13C H 0.7734 0.6634 0.4249 0.065 Uiso 1 1 calc R . .
C14 C 0.6509(3) 0.6419(4) 0.2827(5) 0.0520(19) Uani 1 1 d . . .
H14A H 0.6108 0.6221 0.2891 0.078 Uiso 1 1 calc R . .
H14B H 0.6741 0.6222 0.2331 0.078 Uiso 1 1 calc R . .
H14C H 0.6450 0.6852 0.2680 0.078 Uiso 1 1 calc R . .
C15 C 0.8640(3) 0.4650(3) 0.2338(4) 0.0305(14) Uani 1 1 d . . .
C16 C 0.9099(3) 0.4749(3) 0.3015(5) 0.0353(14) Uani 1 1 d . . .
H16A H 0.9265 0.4410 0.3337 0.042 Uiso 1 1 calc R . .
C17 C 0.9316(3) 0.5347(3) 0.3223(5) 0.0431(17) Uani 1 1 d . . .
H17A H 0.9618 0.5401 0.3687 0.052 Uiso 1 1 calc R . .
C18 C 0.9089(3) 0.5855(3) 0.2749(5) 0.0431(16) Uani 1 1 d . . .
H18A H 0.9236 0.6252 0.2891 0.052 Uiso 1 1 calc R . .
C19 C 0.8635(3) 0.5774(3) 0.2053(4) 0.0361(14) Uani 1 1 d . . .
H19A H 0.8487 0.6116 0.1717 0.043 Uiso 1 1 calc R . .
C20 C 0.8405(2) 0.5183(3) 0.1863(5) 0.0271(12) Uani 1 1 d . . .
C21 C 0.7887(3) 0.5067(3) 0.1193(4) 0.0291(13) Uani 1 1 d . . .
C22 C 0.7530(3) 0.5487(3) 0.0697(5) 0.0407(16) Uani 1 1 d . . .
H22A H 0.7622 0.5910 0.0723 0.049 Uiso 1 1 calc R . .
C23 C 0.7038(3) 0.5278(3) 0.0162(5) 0.0500(18) Uani 1 1 d . . .
H23A H 0.6796 0.5561 -0.0174 0.060 Uiso 1 1 calc R . .
C24 C 0.6897(3) 0.4651(3) 0.0120(5) 0.0414(16) Uani 1 1 d . . .
H24A H 0.6561 0.4510 -0.0238 0.050 Uiso 1 1 calc R . .
C25 C 0.7265(2) 0.4236(3) 0.0619(4) 0.0294(13) Uani 1 1 d . . .
C26 C 0.7132(2) 0.3539(3) 0.0725(4) 0.0334(14) Uani 1 1 d . . .
C27 C 0.6867(3) 0.3249(3) -0.0170(5) 0.0431(16) Uani 1 1 d . . .
H27A H 0.7154 0.3314 -0.0680 0.065 Uiso 1 1 calc R . .
H27B H 0.6472 0.3439 -0.0317 0.065 Uiso 1 1 calc R . .
H27C H 0.6807 0.2810 -0.0075 0.065 Uiso 1 1 calc R . .
C28 C 0.6666(3) 0.3441(3) 0.1540(5) 0.0457(17) Uani 1 1 d . . .
H28A H 0.6831 0.3627 0.2103 0.069 Uiso 1 1 calc R . .
H28B H 0.6605 0.3003 0.1641 0.069 Uiso 1 1 calc R . .
H28C H 0.6273 0.3632 0.1385 0.069 Uiso 1 1 calc R . .
C29 C 0.8906(3) 0.4676(3) -0.0639(4) 0.0277(13) Uani 1 1 d . . .
C30 C 0.8429(3) 0.4801(3) -0.1261(4) 0.0311(13) Uani 1 1 d . . .
H30A H 0.8212 0.4475 -0.1541 0.037 Uiso 1 1 calc R . .
C31 C 0.8268(3) 0.5413(3) -0.1474(5) 0.0394(17) Uani 1 1 d . . .
H31A H 0.7950 0.5489 -0.1906 0.047 Uiso 1 1 calc R . .
C32 C 0.8572(3) 0.5914(3) -0.1056(5) 0.0431(16) Uani 1 1 d . . .
H32A H 0.8453 0.6320 -0.1195 0.052 Uiso 1 1 calc R . .
C33 C 0.9055(3) 0.5799(3) -0.0427(4) 0.0361(14) Uani 1 1 d . . .
H33A H 0.9272 0.6129 -0.0157 0.043 Uiso 1 1 calc R . .
C34 C 0.9217(3) 0.5178(3) -0.0199(5) 0.0316(14) Uani 1 1 d . . .
C35 C 0.9708(3) 0.5025(3) 0.0471(4) 0.0274(13) Uani 1 1 d . . .
C36 C 1.0066(3) 0.5430(3) 0.1034(5) 0.0360(15) Uani 1 1 d . . .
H36A H 1.0015 0.5859 0.0993 0.043 Uiso 1 1 calc R . .
C37 C 1.0493(3) 0.5175(3) 0.1642(5) 0.0424(17) Uani 1 1 d . . .
H37A H 1.0727 0.5436 0.2028 0.051 Uiso 1 1 calc R . .
C38 C 1.0585(3) 0.4540(3) 0.1697(5) 0.0401(16) Uani 1 1 d . . .
H38A H 1.0880 0.4375 0.2108 0.048 Uiso 1 1 calc R . .
C39 C 1.0233(2) 0.4153(3) 0.1134(4) 0.0281(13) Uani 1 1 d . . .
C40 C 1.0304(2) 0.3455(3) 0.1038(4) 0.0295(13) Uani 1 1 d . . .
C41 C 1.0539(3) 0.3145(3) 0.1939(5) 0.0416(15) Uani 1 1 d . . .
H41A H 1.0246 0.3221 0.2439 0.062 Uiso 1 1 calc R . .
H41B H 1.0940 0.3315 0.2105 0.062 Uiso 1 1 calc R . .
H41C H 1.0577 0.2705 0.1839 0.062 Uiso 1 1 calc R . .
C42 C 1.0766(3) 0.3328(3) 0.0232(5) 0.0397(15) Uani 1 1 d . . .
H42A H 1.0615 0.3521 -0.0333 0.060 Uiso 1 1 calc R . .
H42B H 1.0802 0.2887 0.0136 0.060 Uiso 1 1 calc R . .
H42C H 1.1169 0.3497 0.0391 0.060 Uiso 1 1 calc R . .
C43 C 0.7260(3) 0.5237(3) 0.6598(5) 0.0383(16) Uani 1 1 d . . .
C44 C 0.7798(3) 0.5135(3) 0.6089(5) 0.0451(17) Uani 1 1 d . . .
H44A H 0.8016 0.5473 0.5845 0.054 Uiso 1 1 calc R . .
C45 C 0.8022(3) 0.4537(3) 0.5934(6) 0.0526(19) Uani 1 1 d . . .
H45A H 0.8382 0.4484 0.5575 0.063 Uiso 1 1 calc R . .
C46 C 0.7724(3) 0.4020(4) 0.6297(5) 0.0531(18) Uiso 1 1 d . . .
H46A H 0.7887 0.3623 0.6203 0.064 Uiso 1 1 calc R . .
C47 C 0.7169(3) 0.4103(3) 0.6813(6) 0.0495(17) Uani 1 1 d . . .
H47A H 0.6955 0.3761 0.7056 0.059 Uiso 1 1 calc R . .
C48 C 0.6942(3) 0.4702(3) 0.6957(5) 0.0340(13) Uani 1 1 d . . .
C49 C 0.6361(3) 0.4824(3) 0.7477(4) 0.0356(14) Uani 1 1 d . . .
C50 C 0.5956(3) 0.4397(3) 0.7910(5) 0.0413(16) Uani 1 1 d . . .
H50A H 0.6034 0.3971 0.7877 0.050 Uiso 1 1 calc R . .
C51 C 0.5444(4) 0.4618(3) 0.8380(5) 0.0449(18) Uani 1 1 d . . .
H51A H 0.5164 0.4340 0.8653 0.054 Uiso 1 1 calc R . .
C52 C 0.5337(3) 0.5259(3) 0.8455(5) 0.0437(17) Uani 1 1 d . . .
H52A H 0.4995 0.5407 0.8791 0.052 Uiso 1 1 calc R . .
C53 C 0.5744(3) 0.5667(3) 0.8027(4) 0.0324(14) Uani 1 1 d . . .
C54 C 0.5708(3) 0.6376(3) 0.8112(4) 0.0308(14) Uani 1 1 d . . .
C55 C 0.5032(3) 0.6623(3) 0.8140(5) 0.0470(18) Uani 1 1 d . . .
H55A H 0.4817 0.6502 0.7576 0.070 Uiso 1 1 calc R . .
H55B H 0.5038 0.7069 0.8187 0.070 Uiso 1 1 calc R . .
H55C H 0.4819 0.6452 0.8676 0.070 Uiso 1 1 calc R . .
C56 C 0.6053(3) 0.6561(3) 0.9008(4) 0.0394(15) Uani 1 1 d . . .
H56A H 0.6474 0.6404 0.8987 0.059 Uiso 1 1 calc R . .
H56B H 0.5840 0.6389 0.9543 0.059 Uiso 1 1 calc R . .
H56C H 0.6062 0.7007 0.9059 0.059 Uiso 1 1 calc R . .
C57 C 0.7633(5) 0.7499(4) 0.8885(8) 0.077(3) Uani 1 1 d . . .
H57A H 0.7551 0.7140 0.8489 0.092 Uiso 1 1 calc R . .
H57B H 0.7383 0.7844 0.8652 0.092 Uiso 1 1 calc R . .
C58 C 1.0707(6) 0.7068(5) 0.1067(15) 0.217(11) Uani 1 1 d . . .
H58A H 1.1062 0.7018 0.1474 0.326 Uiso 1 1 calc R . .
H58B H 1.0795 0.7386 0.0611 0.326 Uiso 1 1 calc R . .
H58C H 1.0623 0.6682 0.0750 0.326 Uiso 1 1 calc R . .
C59 C 1.0145(6) 0.7254(4) 0.1639(14) 0.111(5) Uani 1 1 d . . .
C60 C 1.0084(6) 0.7421(5) 0.2539(11) 0.106(6) Uani 1 1 d . . .
H60A H 1.0431 0.7418 0.2934 0.127 Uiso 1 1 calc R . .
C61 C 0.9479(7) 0.7606(5) 0.2898(10) 0.094(3) Uani 1 1 d . . .
H61A H 0.9442 0.7723 0.3525 0.113 Uiso 1 1 calc R . .
C62 C 0.9008(6) 0.7612(5) 0.2386(13) 0.106(5) Uani 1 1 d . . .
H62A H 0.8620 0.7709 0.2644 0.127 Uiso 1 1 calc R . .
C63 C 0.9054(8) 0.7474(5) 0.1416(11) 0.108(5) Uani 1 1 d . . .
H63A H 0.8695 0.7484 0.1046 0.130 Uiso 1 1 calc R . .
C64 C 0.9601(6) 0.7329(4) 0.1018(10) 0.085(3) Uani 1 1 d . . .
H64A H 0.9636 0.7277 0.0371 0.102 Uiso 1 1 calc R . .

loop_
_atom_site_aniso_label
_atom_site_aniso_U_11
_atom_site_aniso_U_22
_atom_site_aniso_U_33
_atom_site_aniso_U_23
_atom_site_aniso_U_13
_atom_site_aniso_U_12
Pd1 0.0255(2) 0.0245(2) 0.0313(3) -0.0036(2) 0.00169(19) -0.00192(16)
Pd2 0.02149(19) 0.0226(2) 0.0296(2) -0.0001(2) -0.0002(2) 0.00148(15)
Pd3 0.0220(2) 0.0243(2) 0.0294(3) 0.0006(2) 0.00051(18) 0.00116(16)
Pd4 0.02525(19) 0.0255(2) 0.0341(3) 0.0020(3) -0.0014(2) -0.00144(16)
Cl1 0.0288(7) 0.0291(8) 0.0490(9) -0.0009(7) 0.0042(7) 0.0020(6)
Cl2 0.0342(7) 0.0314(8) 0.0407(9) 0.0052(7) -0.0065(7) 0.0031(6)
Cl3 0.0334(7) 0.0325(9) 0.0389(9) -0.0039(7) -0.0038(7) -0.0027(6)
Cl4 0.0293(7) 0.0326(9) 0.0589(11) 0.0037(8) 0.0076(7) -0.0024(6)
Cl5 0.0728(14) 0.1037(19) 0.105(2) -0.0285(18) -0.0052(15) -0.0049(13)
Cl6 0.0959(16) 0.0441(11) 0.0784(15) 0.0029(11) -0.0115(14) 0.0027(11)
N1 0.033(3) 0.025(3) 0.031(3) -0.005(2) 0.001(2) -0.003(2)
N2 0.028(2) 0.025(3) 0.045(3) -0.008(2) 0.005(2) -0.001(2)
N3 0.022(2) 0.033(3) 0.023(2) -0.001(2) 0.002(2) -0.0002(19)
N4 0.026(2) 0.029(3) 0.031(3) 0.003(2) -0.004(2) -0.0008(19)
N5 0.026(2) 0.024(3) 0.032(3) 0.002(2) 0.005(2) 0.0061(19)
N6 0.029(3) 0.023(3) 0.033(3) 0.004(2) 0.001(2) -0.0016(19)
N7 0.030(3) 0.030(3) 0.032(3) 0.001(2) -0.011(2) -0.002(2)
N8 0.036(3) 0.029(3) 0.034(3) 0.008(2) -0.002(2) -0.002(2)
C1 0.029(3) 0.033(4) 0.022(3) -0.003(2) -0.004(2) -0.002(2)
C2 0.032(3) 0.030(3) 0.044(4) -0.003(3) 0.002(3) 0.000(3)
C3 0.038(4) 0.045(4) 0.040(4) 0.011(3) 0.002(3) -0.009(3)
C4 0.049(4) 0.030(3) 0.039(4) 0.006(3) -0.005(3) -0.006(3)
C5 0.045(3) 0.031(3) 0.034(3) -0.005(3) -0.007(3) 0.000(3)
C6 0.034(3) 0.031(3) 0.024(3) 0.000(2) -0.011(3) -0.006(2)
C7 0.033(3) 0.031(3) 0.036(3) -0.011(3) -0.002(3) -0.001(2)
C8 0.050(4) 0.025(3) 0.049(4) -0.008(3) 0.007(3) -0.003(3)
C9 0.048(4) 0.043(4) 0.058(5) -0.011(4) 0.011(4) 0.008(3)
C10 0.048(4) 0.036(4) 0.052(4) -0.007(3) 0.019(4) 0.003(3)
C11 0.033(3) 0.034(4) 0.033(3) -0.010(3) 0.006(3) -0.006(3)
C12 0.035(3) 0.037(4) 0.043(4) -0.008(3) 0.011(3) -0.003(3)
C13 0.039(3) 0.028(4) 0.064(5) -0.003(3) 0.030(3) -0.003(3)
C14 0.064(5) 0.051(5) 0.042(4) -0.008(4) 0.009(4) -0.006(4)
C15 0.029(3) 0.037(4) 0.026(3) -0.001(3) 0.009(3) 0.001(2)
C16 0.035(3) 0.033(4) 0.037(4) -0.002(3) 0.001(3) -0.001(3)
C17 0.046(4) 0.043(4) 0.040(4) -0.008(3) -0.006(3) -0.009(3)
C18 0.047(4) 0.032(4) 0.051(4) -0.005(3) 0.003(3) -0.009(3)
C19 0.043(3) 0.029(3) 0.036(4) -0.001(3) 0.006(3) -0.001(2)
C20 0.026(2) 0.026(3) 0.030(3) -0.002(3) 0.004(3) 0.004(2)
C21 0.031(3) 0.027(3) 0.029(3) -0.002(3) 0.009(3) -0.001(2)
C22 0.042(4) 0.037(4) 0.043(4) 0.008(3) 0.004(3) 0.008(3)
C23 0.051(4) 0.045(4) 0.054(4) 0.019(4) -0.011(4) 0.013(3)
C24 0.035(3) 0.047(4) 0.043(4) 0.008(3) -0.013(3) 0.006(3)
C25 0.023(3) 0.035(3) 0.030(3) -0.004(3) 0.004(2) 0.004(2)
C26 0.021(3) 0.038(4) 0.041(4) -0.001(3) -0.004(3) 0.001(2)
C27 0.031(3) 0.051(4) 0.047(4) -0.008(3) -0.010(3) -0.001(3)
C28 0.031(3) 0.055(4) 0.051(4) 0.004(3) 0.000(3) -0.001(3)
C29 0.024(3) 0.029(3) 0.030(3) 0.001(3) 0.003(2) -0.001(2)
C30 0.038(3) 0.028(3) 0.028(3) -0.001(3) -0.002(3) 0.005(3)
C31 0.039(4) 0.046(5) 0.033(4) 0.006(3) -0.003(3) 0.013(3)
C32 0.049(4) 0.034(4) 0.046(4) 0.008(3) 0.001(3) 0.009(3)
C33 0.041(3) 0.025(3) 0.042(4) -0.002(3) 0.004(3) 0.001(3)
C34 0.027(3) 0.030(3) 0.038(3) 0.001(3) 0.006(3) 0.005(2)
C35 0.028(3) 0.026(3) 0.028(3) 0.002(2) 0.004(2) 0.001(2)
C36 0.039(3) 0.027(3) 0.042(4) 0.002(3) 0.003(3) -0.002(3)
C37 0.031(3) 0.044(4) 0.052(5) -0.003(3) -0.011(3) -0.003(3)
C38 0.026(3) 0.047(4) 0.047(4) -0.001(3) -0.011(3) -0.001(3)
C39 0.022(3) 0.033(3) 0.030(3) 0.006(3) 0.007(2) -0.001(2)
C40 0.023(3) 0.033(3) 0.033(3) 0.006(3) -0.001(2) 0.001(2)
C41 0.038(3) 0.037(4) 0.049(4) 0.011(3) -0.009(3) 0.005(3)
C42 0.035(3) 0.031(3) 0.053(4) 0.004(3) 0.005(3) 0.005(3)
C43 0.025(3) 0.038(4) 0.052(4) -0.011(3) -0.009(3) 0.003(3)
C44 0.026(3) 0.042(4) 0.067(5) -0.009(4) 0.000(3) 0.001(3)
C45 0.034(4) 0.048(4) 0.076(5) -0.013(4) -0.004(4) 0.007(3)
C47 0.046(4) 0.033(4) 0.069(5) -0.001(4) -0.009(4) 0.000(3)
C48 0.031(3) 0.031(3) 0.040(4) -0.005(3) -0.012(3) -0.002(2)
C49 0.040(3) 0.032(4) 0.035(3) 0.002(3) -0.008(3) -0.004(3)
C50 0.060(4) 0.034(4) 0.030(3) 0.007(3) -0.011(3) -0.010(3)
C51 0.067(5) 0.034(4) 0.034(4) 0.000(3) 0.012(3) -0.019(3)
C52 0.049(4) 0.046(4) 0.036(4) 0.003(3) 0.010(3) -0.002(3)
C53 0.034(3) 0.036(4) 0.027(3) 0.005(3) 0.000(3) -0.006(3)
C54 0.037(3) 0.030(3) 0.025(3) 0.008(3) 0.002(3) -0.001(2)
C55 0.043(4) 0.049(5) 0.049(4) 0.017(4) 0.003(3) 0.004(3)
C56 0.057(4) 0.031(4) 0.030(3) 0.006(3) -0.003(3) 0.006(3)
C57 0.078(6) 0.079(7) 0.073(7) -0.015(5) -0.023(6) 0.036(5)
C58 0.128(11) 0.050(7) 0.47(3) 0.042(13) 0.146(16) -0.012(7)
C59 0.118(10) 0.006(4) 0.209(17) 0.001(6) 0.027(11) -0.024(4)
C60 0.094(9) 0.068(8) 0.155(15) 0.057(8) -0.076(10) -0.038(6)
C61 0.113(10) 0.079(8) 0.089(9) 0.011(6) 0.010(9) -0.016(7)
C62 0.075(7) 0.053(6) 0.190(16) 0.028(8) -0.006(9) -0.006(5)
C63 0.143(13) 0.052(7) 0.129(12) 0.021(7) -0.076(10) -0.023(7)
C64 0.094(8) 0.029(5) 0.131(10) 0.003(5) -0.012(8) -0.010(5)

loop_
_geom_bond_atom_site_label_1
_geom_bond_atom_site_label_2
_geom_bond_distance
_geom_bond_site_symmetry_2
_geom_bond_publ_flag
Pd1 N1 1.968(5) . ?
Pd1 C1 2.003(6) . ?
Pd1 N2 2.169(5) . ?
Pd1 Cl1 2.3144(16) . ?
Pd2 N3 1.958(5) . ?
Pd2 C15 1.981(6) . ?
Pd2 N4 2.158(5) . ?
Pd2 Cl2 2.3260(16) . ?
Pd3 N5 1.956(5) . ?
Pd3 C29 1.995(6) . ?
Pd3 N6 2.177(5) . ?
Pd3 Cl3 2.3338(16) . ?
Pd4 N7 1.966(5) . ?
Pd4 C43 1.984(6) . ?
Pd4 N8 2.165(5) . ?
Pd4 Cl4 2.3194(16) . ?
Cl5 C57 1.778(12) . ?
Cl6 C57 1.744(10) . ?
N1 C11 1.342(8) . ?
N1 C7 1.344(8) . ?
N2 C12 1.494(8) . ?
N3 C25 1.343(7) . ?
N3 C21 1.365(7) . ?
N4 C26 1.484(7) . ?
N5 C35 1.350(7) . ?
N5 C39 1.364(7) . ?
N6 C40 1.493(7) . ?
N7 C53 1.346(8) . ?
N7 C49 1.353(8) . ?
N8 C54 1.500(7) . ?
C1 C2 1.380(8) . ?
C1 C6 1.419(9) . ?
C2 C3 1.379(9) . ?
C3 C4 1.373(9) . ?
C4 C5 1.393(9) . ?
C5 C6 1.405(8) . ?
C6 C7 1.462(8) . ?
C7 C8 1.396(8) . ?
C8 C9 1.380(9) . ?
C9 C10 1.361(10) . ?
C10 C11 1.389(9) . ?
C11 C12 1.528(9) . ?
C12 C14 1.527(10) . ?
C12 C13 1.531(8) . ?
C15 C16 1.389(9) . ?
C15 C20 1.420(8) . ?
C16 C17 1.396(9) . ?
C17 C18 1.371(10) . ?
C18 C19 1.396(9) . ?
C19 C20 1.387(8) . ?
C20 C21 1.481(8) . ?
C21 C22 1.374(8) . ?
C22 C23 1.372(10) . ?
C23 C24 1.380(10) . ?
C24 C25 1.383(8) . ?
C25 C26 1.530(8) . ?
C26 C27 1.526(8) . ?
C26 C28 1.542(8) . ?
C29 C30 1.376(8) . ?
C29 C34 1.412(8) . ?
C30 C31 1.391(9) . ?
C31 C32 1.388(9) . ?
C32 C33 1.387(9) . ?
C33 C34 1.413(8) . ?
C34 C35 1.453(8) . ?
C35 C36 1.407(8) . ?
C36 C37 1.371(9) . ?
C37 C38 1.379(9) . ?
C38 C39 1.376(8) . ?
C39 C40 1.512(8) . ?
C40 C41 1.528(8) . ?
C40 C42 1.536(8) . ?
C43 C44 1.375(9) . ?
C43 C48 1.429(9) . ?
C44 C45 1.386(9) . ?
C45 C46 1.381(10) . ?
C46 C47 1.405(10) . ?
C47 C48 1.389(8) . ?
C48 C49 1.467(9) . ?
C49 C50 1.402(9) . ?
C50 C51 1.365(10) . ?
C51 C52 1.399(10) . ?
C52 C53 1.376(9) . ?
C53 C54 1.529(9) . ?
C54 C56 1.524(8) . ?
C54 C55 1.537(8) . ?
C58 C59 1.503(17) . ?
C59 C60 1.335(18) . ?
C59 C64 1.467(18) . ?
C60 C61 1.443(19) . ?
C61 C62 1.241(17) . ?
C62 C63 1.415(18) . ?
C63 C64 1.333(18) . ?
